data_7017358
loop_
_publ_author_name
'Botana, Luis'
'Ruiz, Jos\'e'
'Seco, Jos\'e Manuel'
'Mota, Antonio J.'
'Rodr\'iguez-Di\'eguez, Antonio'
'Sillanp\"a\"a, Reijo'
'Colacio, Enrique'

_publ_section_title
;
 Influence of the anions on the structure and magnetic properties of a
 series of bis(\m-diphenoxo)-bridged linear trinuclear copper(II)
 complexes: an experimental and theoretical study.
;
_journal_issue 46
_journal_name_full 'Dalton transactions (Cambridge, England : 2003)'
_journal_page_first 12462
_journal_page_last 12471
_journal_paper_doi 10.1039/c1dt11158b
_journal_volume 40
_journal_year 2011
_chemical_formula_sum 'C22 H32 N2 O4'
_chemical_formula_weight 388.50
_chemical_name_systematic
;
?
;
_space_group_IT_number 14
_symmetry_cell_setting monoclinic
_symmetry_space_group_name_Hall '-P 2ybc'
_symmetry_space_group_name_H-M 'P 1 21/c 1'
_atom_sites_solution_hydrogens geom
_atom_sites_solution_primary direct
_atom_sites_solution_secondary difmap
_audit_creation_method SHELXL-97
_cell_angle_alpha 90.00
_cell_angle_beta 120.49
_cell_angle_gamma 90.00
_cell_formula_units_Z 2
_cell_length_a 13.273
_cell_length_b 5.825
_cell_length_c 15.492
_cell_measurement_reflns_used 329
_cell_measurement_temperature 293(2)
_cell_measurement_theta_max 13.98
_cell_measurement_theta_min 3.05
_cell_volume 1032.137
_computing_cell_refinement 'Bruker smart'
_computing_data_collection 'Bruker smart'
_computing_data_reduction 'Bruker smart'
_computing_molecular_graphics 'Bruker SHELXTL'
_computing_publication_material 'SHELXL-97 (Sheldrick, 1997)'
_computing_structure_refinement 'SHELXL-97 (Sheldrick, 1997)'
_computing_structure_solution 'SHELXL-97 (Sheldrick, 1990)'
_diffrn_ambient_temperature 293(2)
_diffrn_measured_fraction_theta_full 0.999
_diffrn_measured_fraction_theta_max 0.999
_diffrn_measurement_device_type 'Bruker Axs APEX automatic diffractometer'
_diffrn_measurement_method 'phi and omega scans'
_diffrn_radiation_monochromator graphite
_diffrn_radiation_source 'fine-focus sealed tube'
_diffrn_radiation_type MoK\a
_diffrn_radiation_wavelength 0.71073
_diffrn_reflns_av_R_equivalents 0.1063
_diffrn_reflns_av_sigmaI/netI 0.0780
_diffrn_reflns_limit_h_max 14
_diffrn_reflns_limit_h_min -14
_diffrn_reflns_limit_k_max 6
_diffrn_reflns_limit_k_min -6
_diffrn_reflns_limit_l_max 17
_diffrn_reflns_limit_l_min -17
_diffrn_reflns_number 8298
_diffrn_reflns_theta_full 23.36
_diffrn_reflns_theta_max 23.36
_diffrn_reflns_theta_min 1.78
_exptl_absorpt_coefficient_mu 0.086
_exptl_absorpt_correction_T_max 0.745
_exptl_absorpt_correction_T_min 0.589
_exptl_absorpt_correction_type empirical
_exptl_absorpt_process_details Empirical
_exptl_crystal_colour colourless
_exptl_crystal_density_diffrn 1.250
_exptl_crystal_density_method 'not measured'
_exptl_crystal_description prismatic
_exptl_crystal_F_000 420
_exptl_crystal_size_max 0.24
_exptl_crystal_size_mid 0.18
_exptl_crystal_size_min 0.18
_refine_diff_density_max 0.205
_refine_diff_density_min -0.166
_refine_diff_density_rms 0.046
_refine_ls_extinction_method none
_refine_ls_goodness_of_fit_ref 1.028
_refine_ls_hydrogen_treatment mixed
_refine_ls_matrix_type full
_refine_ls_number_parameters 134
_refine_ls_number_reflns 1508
_refine_ls_number_restraints 0
_refine_ls_restrained_S_all 1.028
_refine_ls_R_factor_all 0.1239
_refine_ls_R_factor_gt 0.0583
_refine_ls_shift/su_max 0.000
_refine_ls_shift/su_mean 0.000
_refine_ls_structure_factor_coef Fsqd
_refine_ls_weighting_details 'calc w=1/[\s^2^(Fo^2^)+(0.0635P)^2^+0.0000P] where P=(Fo^2^+2Fc^2^)/3'
_refine_ls_weighting_scheme calc
_refine_ls_wR_factor_gt 0.1298
_refine_ls_wR_factor_ref 0.1654
_reflns_number_gt 813
_reflns_number_total 1508
_reflns_threshold_expression >2sigma(I)
_cod_data_source_file c1dt11158b.txt
_cod_data_source_block ligand
_cod_depositor_comments
;
The following automatic conversions were performed:

'_symmetry_cell_setting' value 'Monoclinic' changed to 'monoclinic'
according to /home/saulius/struct/CIF-dictionaries/cif_core.dic
dictionary named 'cif_core.dic' version 2.4.1 from
2010-06-29.

'_exptl_absorpt_correction_type' value 'Empirical'
changed to 'empirical' according to
/home/saulius/struct/CIF-dictionaries/cif_core.dic dictionary named
'cif_core.dic' version 2.4.1 from 2010-06-29.

Automatic conversion script
Id: cif_fix_values 1715 2011-07-08 13:25:40Z adriana 
;
_cod_original_cell_volume 1032.1
_cod_original_sg_symbol_H-M P21/c
_cod_database_code 7017358

loop_
_symmetry_equiv_pos_as_xyz
'x, y, z'
'-x, y+1/2, -z+1/2'
'-x, -y, -z'
'x, -y-1/2, z-1/2'

loop_
_atom_site_label
_atom_site_type_symbol
_atom_site_fract_x
_atom_site_fract_y
_atom_site_fract_z
_atom_site_U_iso_or_equiv
_atom_site_adp_type
_atom_site_occupancy
_atom_site_symmetry_multiplicity
_atom_site_calc_flag
_atom_site_refinement_flags
C1 C -0.2687(3) -0.4750(6) -0.2521(3) 0.0436(10) Uani 1 1 d .
C2 C -0.3432(3) -0.6467(6) -0.3163(3) 0.0439(10) Uani 1 1 d .
C3 C -0.3630(3) -0.6646(7) -0.4120(3) 0.0497(11) Uani 1 1 d .
H3 H -0.4126 -0.7789 -0.4539 0.060 Uiso 1 1 calc R
C4 C -0.3103(3) -0.5147(7) -0.4478(3) 0.0464(11) Uani 1 1 d .
C5 C -0.2393(3) -0.3449(6) -0.3845(3) 0.0466(10) Uani 1 1 d .
H5 H -0.2047 -0.2418 -0.4075 0.056 Uiso 1 1 calc R
C6 C -0.2175(3) -0.3224(6) -0.2865(3) 0.0425(10) Uani 1 1 d .
C7 C -0.1471(3) -0.1219(6) -0.2221(3) 0.0530(11) Uani 1 1 d .
H7A H -0.0995 -0.0609 -0.2479 0.064 Uiso 1 1 calc R
H7B H -0.2003 -0.0017 -0.2270 0.064 Uiso 1 1 calc R
C8 C -0.0254(3) 0.0251(6) -0.0552(2) 0.0496(11) Uani 1 1 d .
H8A H -0.0882 0.1360 -0.0769 0.060 Uiso 1 1 calc R
H8B H 0.0346 0.0921 -0.0655 0.060 Uiso 1 1 calc R
C19 C -0.3313(4) -0.5437(7) -0.5520(3) 0.0624(13) Uani 1 1 d .
H19A H -0.2936 -0.4214 -0.5665 0.094 Uiso 1 1 calc R
H19B H -0.4138 -0.5398 -0.5992 0.094 Uiso 1 1 calc R
H19C H -0.2999 -0.6883 -0.5570 0.094 Uiso 1 1 calc R
C21 C -0.4701(4) -0.9605(7) -0.3374(3) 0.0641(13) Uani 1 1 d .
H21A H -0.5342 -0.8925 -0.3960 0.096 Uiso 1 1 calc R
H21B H -0.4994 -1.0421 -0.3008 0.096 Uiso 1 1 calc R
H21C H -0.4294 -1.0651 -0.3569 0.096 Uiso 1 1 calc R
C31 C 0.0243(3) -0.3323(7) -0.1054(3) 0.0612(12) Uani 1 1 d .
H31A H -0.0084 -0.4648 -0.1475 0.092 Uiso 1 1 calc R
H31B H 0.0714 -0.3801 -0.0369 0.092 Uiso 1 1 calc R
H31C H 0.0719 -0.2492 -0.1251 0.092 Uiso 1 1 calc R
N13 N -0.0705(3) -0.1834(5) -0.1158(2) 0.0450(9) Uani 1 1 d .
O1 O -0.2497(3) -0.4635(5) -0.1566(2) 0.0576(9) Uani 1 1 d .
O2 O -0.3918(2) -0.7845(4) -0.27541(19) 0.0571(8) Uani 1 1 d .
H1 H -0.189(4) -0.364(8) -0.126(3) 0.089(17) Uiso 1 1 d .

loop_
_atom_site_aniso_label
_atom_site_aniso_U_11
_atom_site_aniso_U_22
_atom_site_aniso_U_33
_atom_site_aniso_U_23
_atom_site_aniso_U_13
_atom_site_aniso_U_12
C1 0.049(3) 0.047(3) 0.035(2) -0.004(2) 0.021(2) -0.002(2)
C2 0.042(2) 0.047(3) 0.042(2) 0.001(2) 0.021(2) -0.002(2)
C3 0.044(2) 0.051(3) 0.047(3) -0.007(2) 0.018(2) -0.006(2)
C4 0.045(2) 0.056(3) 0.037(2) -0.004(2) 0.020(2) 0.000(2)
C5 0.051(2) 0.047(2) 0.044(2) 0.003(2) 0.026(2) -0.002(2)
C6 0.041(2) 0.042(2) 0.041(2) -0.001(2) 0.019(2) 0.000(2)
C7 0.063(3) 0.050(3) 0.041(2) 0.001(2) 0.023(2) -0.003(2)
C8 0.055(3) 0.042(2) 0.048(2) -0.010(2) 0.024(2) -0.007(2)
C19 0.070(3) 0.076(3) 0.045(3) -0.008(2) 0.032(2) -0.009(3)
C21 0.064(3) 0.059(3) 0.070(3) -0.008(2) 0.034(2) -0.018(3)
C31 0.054(3) 0.060(3) 0.064(3) -0.014(2) 0.025(2) 0.000(2)
N13 0.046(2) 0.0442(19) 0.0373(19) -0.0060(16) 0.0160(15) -0.0020(17)
O1 0.065(2) 0.066(2) 0.0436(19) -0.0116(15) 0.0289(16) -0.0163(17)
O2 0.0621(19) 0.0578(18) 0.0534(18) -0.0058(15) 0.0307(15) -0.0180(15)

loop_
_atom_type_symbol
_atom_type_description
_atom_type_scat_dispersion_real
_atom_type_scat_dispersion_imag
_atom_type_scat_source
C C 0.0033 0.0016 'International Tables Vol C Tables 4.2.6.8 and 6.1.1.4'
N N 0.0061 0.0033 'International Tables Vol C Tables 4.2.6.8 and 6.1.1.4'
O O 0.0106 0.0060 'International Tables Vol C Tables 4.2.6.8 and 6.1.1.4'
H H 0.0000 0.0000 'International Tables Vol C Tables 4.2.6.8 and 6.1.1.4'

loop_
_geom_angle_atom_site_label_1
_geom_angle_atom_site_label_2
_geom_angle_atom_site_label_3
_geom_angle
_geom_angle_site_symmetry_1
_geom_angle_site_symmetry_3
O1 C1 C6 121.9(3) . .
O1 C1 C2 118.5(4) . .
C6 C1 C2 119.6(4) . .
O2 C2 C3 125.3(4) . .
O2 C2 C1 114.7(3) . .
C3 C2 C1 120.0(4) . .
C2 C3 C4 121.4(4) . .
C2 C3 H3 119.3 . .
C4 C3 H3 119.3 . .
C5 C4 C3 117.8(4) . .
C5 C4 C19 122.2(4) . .
C3 C4 C19 120.0(4) . .
C4 C5 C6 122.0(4) . .
C4 C5 H5 119.0 . .
C6 C5 H5 119.0 . .
C1 C6 C5 119.2(3) . .
C1 C6 C7 120.2(3) . .
C5 C6 C7 120.4(3) . .
N13 C7 C6 113.2(3) . .
N13 C7 H7A 108.9 . .
C6 C7 H7A 108.9 . .
N13 C7 H7B 108.9 . .
C6 C7 H7B 108.9 . .
H7A C7 H7B 107.7 . .
N13 C8 C8 111.5(4) . 3
N13 C8 H8A 109.3 . .
C8 C8 H8A 109.3 3 .
N13 C8 H8B 109.3 . .
C8 C8 H8B 109.3 3 .
H8A C8 H8B 108.0 . .
C4 C19 H19A 109.5 . .
C4 C19 H19B 109.5 . .
H19A C19 H19B 109.5 . .
C4 C19 H19C 109.5 . .
H19A C19 H19C 109.5 . .
H19B C19 H19C 109.5 . .
O2 C21 H21A 109.5 . .
O2 C21 H21B 109.5 . .
H21A C21 H21B 109.5 . .
O2 C21 H21C 109.5 . .
H21A C21 H21C 109.5 . .
H21B C21 H21C 109.5 . .
N13 C31 H31A 109.5 . .
N13 C31 H31B 109.5 . .
H31A C31 H31B 109.5 . .
N13 C31 H31C 109.5 . .
H31A C31 H31C 109.5 . .
H31B C31 H31C 109.5 . .
C8 N13 C31 111.8(3) . .
C8 N13 C7 109.9(3) . .
C31 N13 C7 109.4(3) . .
C1 O1 H1 103(3) . .
C2 O2 C21 117.6(3) . .

loop_
_geom_bond_atom_site_label_1
_geom_bond_atom_site_label_2
_geom_bond_distance
_geom_bond_site_symmetry_2
C1 O1 1.370(4) .
C1 C6 1.380(5) .
C1 C2 1.402(5) .
C2 O2 1.370(4) .
C2 C3 1.372(5) .
C3 C4 1.397(5) .
C3 H3 0.9300 .
C4 C5 1.375(5) .
C4 C19 1.502(5) .
C5 C6 1.400(5) .
C5 H5 0.9300 .
C6 C7 1.513(5) .
C7 N13 1.475(4) .
C7 H7A 0.9700 .
C7 H7B 0.9700 .
C8 N13 1.464(4) .
C8 C8 1.515(6) 3
C8 H8A 0.9700 .
C8 H8B 0.9700 .
C19 H19A 0.9600 .
C19 H19B 0.9600 .
C19 H19C 0.9600 .
C21 O2 1.428(4) .
C21 H21A 0.9600 .
C21 H21B 0.9600 .
C21 H21C 0.9600 .
C31 N13 1.468(4) .
C31 H31A 0.9600 .
C31 H31B 0.9600 .
C31 H31C 0.9600 .
O1 H1 0.91(4) .
